data_2242467
loop_
_publ_author_name
'Vishnupriya, R.'
'Selva Meenatchi, C.'
'Suresh, J.'
'Sumesh, R. V.'
'Kumar, R. Ranjith'
'Lakshman, P. L. Nilantha'

_publ_section_title
;
 Crystal structure and Hirshfeld surface analysis of
 4'-(2-chlorophenyl)-1'-methyl-3''-phenyl-7'',8''-dihydro-5''<i>H</i>-dispiro[indoline-3,2'-pyrrolidine-3',6''-isoquinoline]-2,5''-dione
;
_journal_coeditor_code SU5434
_journal_issue 5
_journal_name_full 'Acta Crystallographica Section E'
_journal_page_first 660
_journal_page_last 663
_journal_paper_doi 10.1107/S2056989018005455
_journal_volume 74
_journal_year 2018
_chemical_formula_iupac 'C32 H26 Cl N3 O2'
_chemical_formula_moiety 'C32 H26 Cl N3 O2'
_chemical_formula_sum 'C32 H26 Cl N3 O2'
_chemical_formula_weight 520.01
_chemical_name_systematic
4'-(2-Chlorophenyl)-1'-methyl-3''-phenyl-7'',8''-dihydro-5''<i>H</i>-dispiro[indoline-3,2'-pyrrolidine-3',6''-isoquinoline]-2,5''-dione
_space_group_IT_number 2
_symmetry_cell_setting triclinic
_symmetry_space_group_name_Hall '-P 1'
_symmetry_space_group_name_H-M 'P -1'
_atom_sites_solution_hydrogens geom
_atom_sites_solution_primary direct
_atom_sites_solution_secondary difmap
_audit_creation_method SHELXL-97
_cell_angle_alpha 80.224(3)
_cell_angle_beta 84.618(3)
_cell_angle_gamma 81.077(3)
_cell_formula_units_Z 2
_cell_length_a 6.7722(4)
_cell_length_b 11.5017(8)
_cell_length_c 16.6305(11)
_cell_measurement_reflns_used 4659
_cell_measurement_temperature 293(2)
_cell_measurement_theta_max 26
_cell_measurement_theta_min 2
_cell_volume 1258.09(14)
_computing_cell_refinement
;
SAINT (Bruker, 2004)
;
_computing_data_collection
;
APEX2 (Bruker, 2004)
;
_computing_data_reduction
;
SAINT (Bruker, 2004)
;
_computing_molecular_graphics
;
PLATON (Spek, 2009)
;
_computing_publication_material
;
SHELXL97 (Sheldrick, 2008) and PLATON (Spek, 2009)
;
_computing_structure_refinement
;
SHELXL97 (Sheldrick, 2008)
;
_computing_structure_solution
;
SHELXS97 (Sheldrick, 2008)
;
_diffrn_ambient_temperature 293(2)
_diffrn_detector_area_resol_mean 0
_diffrn_measured_fraction_theta_full 0.998
_diffrn_measured_fraction_theta_max 0.998
_diffrn_measurement_device_type 'Bruker Kappa APEXII'
_diffrn_measurement_method '\w and \f'
_diffrn_radiation_monochromator graphite
_diffrn_radiation_source 'fine-focus sealed tube'
_diffrn_radiation_type MoK\a
_diffrn_radiation_wavelength 0.71073
_diffrn_reflns_av_R_equivalents 0.0347
_diffrn_reflns_av_sigmaI/netI 0.0259
_diffrn_reflns_limit_h_max 8
_diffrn_reflns_limit_h_min -8
_diffrn_reflns_limit_k_max 13
_diffrn_reflns_limit_k_min -13
_diffrn_reflns_limit_l_max 20
_diffrn_reflns_limit_l_min -20
_diffrn_reflns_number 25368
_diffrn_reflns_theta_full 25.50
_diffrn_reflns_theta_max 25.49
_diffrn_reflns_theta_min 2.03
_diffrn_standards_decay_% 0
_diffrn_standards_interval_count 0
_diffrn_standards_interval_time 0
_diffrn_standards_number 0
_exptl_absorpt_coefficient_mu 0.189
_exptl_absorpt_correction_T_max 0.974
_exptl_absorpt_correction_T_min 0.967
_exptl_absorpt_correction_type multi-scan
_exptl_absorpt_process_details
;
(SADABS; Bruker, 2004)
;
_exptl_crystal_colour colourless
_exptl_crystal_density_diffrn 1.373
_exptl_crystal_density_method 'not measured'
_exptl_crystal_description block
_exptl_crystal_F_000 544
_exptl_crystal_size_max 0.23
_exptl_crystal_size_mid 0.21
_exptl_crystal_size_min 0.19
_refine_diff_density_max 0.371
_refine_diff_density_min -0.462
_refine_ls_extinction_method none
_refine_ls_goodness_of_fit_ref 1.050
_refine_ls_hydrogen_treatment mixed
_refine_ls_matrix_type full
_refine_ls_number_parameters 347
_refine_ls_number_reflns 4659
_refine_ls_number_restraints 0
_refine_ls_restrained_S_all 1.050
_refine_ls_R_factor_all 0.0666
_refine_ls_R_factor_gt 0.0473
_refine_ls_shift/su_max 0.000
_refine_ls_shift/su_mean 0.000
_refine_ls_structure_factor_coef Fsqd
_refine_ls_weighting_details 'calc w=1/[\s^2^(Fo^2^)+(0.0570P)^2^+0.8008P] where P=(Fo^2^+2Fc^2^)/3'
_refine_ls_weighting_scheme calc
_refine_ls_wR_factor_gt 0.1197
_refine_ls_wR_factor_ref 0.1333
_reflns_number_gt 3577
_reflns_number_total 4659
_reflns_threshold_expression >2sigma(I)
_cod_data_source_file su5434sup1.cif
_cod_data_source_block I
_cod_database_code 2242467

loop_
_symmetry_equiv_pos_as_xyz
'x, y, z'
'-x, -y, -z'

loop_
_atom_site_type_symbol
_atom_site_label
_atom_site_fract_x
_atom_site_fract_y
_atom_site_fract_z
_atom_site_U_iso_or_equiv
_atom_site_adp_type
_atom_site_calc_flag
_atom_site_refinement_flags
_atom_site_occupancy
_atom_site_symmetry_multiplicity
C C2 0.2424(3) 0.02521(19) 0.28318(12) 0.0341(5) Uani d . 1 1
C C3 0.2874(3) 0.15629(19) 0.28084(12) 0.0308(4) Uani d . 1 1
C C4 0.4045(3) 0.1455(2) 0.36013(12) 0.0346(5) Uani d . 1 1
H H4 0.5413 0.1597 0.3411 0.041 Uiso calc R 1 1
C C5 0.4193(4) 0.0154(2) 0.39905(14) 0.0439(6) Uani d . 1 1
H H5A 0.5457 -0.0115 0.4239 0.053 Uiso calc R 1 1
H H5B 0.3102 0.0026 0.4402 0.053 Uiso calc R 1 1
C C21 0.2282(3) -0.01793(19) 0.20329(13) 0.0354(5) Uani d . 1 1
C C22 0.3670(4) -0.0337(2) 0.13896(15) 0.0456(6) Uani d . 1 1
H H22 0.4960 -0.0160 0.1401 0.055 Uiso calc R 1 1
C C23 0.3124(4) -0.0761(2) 0.07238(16) 0.0545(7) Uani d . 1 1
H H23 0.4052 -0.0861 0.0283 0.065 Uiso calc R 1 1
C C24 0.1226(4) -0.1037(2) 0.07072(16) 0.0544(7) Uani d . 1 1
H H24 0.0882 -0.1317 0.0254 0.065 Uiso calc R 1 1
C C25 -0.0169(4) -0.0903(2) 0.13520(16) 0.0487(6) Uani d . 1 1
H H25 -0.1452 -0.1093 0.1343 0.058 Uiso calc R 1 1
C C26 0.0384(3) -0.04795(19) 0.20120(13) 0.0364(5) Uani d . 1 1
C C27 0.0290(3) 0.01083(19) 0.32584(13) 0.0366(5) Uani d . 1 1
C C31 0.4322(3) 0.18485(19) 0.20612(12) 0.0321(5) Uani d . 1 1
C C6 0.3840(4) -0.1718(2) 0.35516(18) 0.0606(7) Uani d . 1 1
H H03A 0.3757 -0.2075 0.3077 0.091 Uiso calc R 1 1
H H03B 0.2642 -0.1783 0.3904 0.091 Uiso calc R 1 1
H H03C 0.4979 -0.2120 0.3840 0.091 Uiso calc R 1 1
C C32 0.3517(3) 0.25452(19) 0.13036(12) 0.0317(4) Uani d . 1 1
C C33 0.4809(3) 0.2861(2) 0.06304(13) 0.0402(5) Uani d . 1 1
H H33 0.6185 0.2756 0.0679 0.048 Uiso calc R 1 1
C C34 0.4035(3) 0.3327(2) -0.01031(13) 0.0438(6) Uani d . 1 1
H H34 0.4870 0.3581 -0.0554 0.053 Uiso calc R 1 1
C C35 0.1978(3) 0.34183(19) -0.01695(12) 0.0340(5) Uani d . 1 1
C C36 0.1461(3) 0.28141(17) 0.12155(12) 0.0292(4) Uani d . 1 1
C C37 0.0024(3) 0.26574(19) 0.19474(12) 0.0322(5) Uani d . 1 1
H H37A -0.0604 0.1955 0.1945 0.039 Uiso calc R 1 1
H H37B -0.1020 0.3341 0.1916 0.039 Uiso calc R 1 1
C C38 0.1032(3) 0.25252(19) 0.27456(12) 0.0316(4) Uani d . 1 1
H H38A 0.0069 0.2330 0.3199 0.038 Uiso calc R 1 1
H H38B 0.1434 0.3283 0.2794 0.038 Uiso calc R 1 1
C C41 0.3264(3) 0.2350(2) 0.41643(12) 0.0355(5) Uani d . 1 1
C C42 0.3936(3) 0.3452(2) 0.40547(14) 0.0418(5) Uani d . 1 1
C C43 0.3308(4) 0.4279(2) 0.45654(16) 0.0517(6) Uani d . 1 1
H H43 0.3777 0.5012 0.4465 0.062 Uiso calc R 1 1
C C44 0.1979(4) 0.4016(3) 0.52262(16) 0.0548(7) Uani d . 1 1
H H44 0.1572 0.4560 0.5585 0.066 Uiso calc R 1 1
C C45 0.1265(4) 0.2950(3) 0.53485(15) 0.0556(7) Uani d . 1 1
H H45 0.0353 0.2773 0.5790 0.067 Uiso calc R 1 1
C C46 0.1880(3) 0.2129(2) 0.48247(14) 0.0444(6) Uani d . 1 1
H H46 0.1356 0.1413 0.4916 0.053 Uiso calc R 1 1
C C51 0.1096(3) 0.37258(19) -0.09725(13) 0.0364(5) Uani d . 1 1
C C52 0.2260(4) 0.3562(2) -0.16886(14) 0.0507(6) Uani d . 1 1
H H52 0.3628 0.3303 -0.1668 0.061 Uiso calc R 1 1
C C53 0.1402(5) 0.3779(3) -0.24306(15) 0.0594(7) Uani d . 1 1
H H53 0.2192 0.3664 -0.2907 0.071 Uiso calc R 1 1
C C54 -0.0620(5) 0.4166(3) -0.24678(15) 0.0588(7) Uani d . 1 1
H H54 -0.1200 0.4305 -0.2967 0.071 Uiso calc R 1 1
C C55 -0.1772(4) 0.4346(2) -0.17684(15) 0.0515(6) Uani d . 1 1
H H55 -0.3135 0.4619 -0.1795 0.062 Uiso calc R 1 1
C C56 -0.0939(3) 0.4129(2) -0.10239(14) 0.0413(5) Uani d . 1 1
H H56 -0.1743 0.4253 -0.0553 0.050 Uiso calc R 1 1
N N1 0.4056(3) -0.04573(17) 0.32992(11) 0.0408(4) Uani d . 1 1
N N2 -0.0728(3) -0.03406(17) 0.27448(12) 0.0399(4) Uani d . 1 1
N N3 0.0704(2) 0.32058(15) 0.04888(10) 0.0322(4) Uani d . 1 1
O O1 -0.0328(2) 0.03246(16) 0.39312(10) 0.0503(4) Uani d . 1 1
O O2 0.6092(2) 0.14584(15) 0.20669(10) 0.0455(4) Uani d . 1 1
Cl Cl1 0.56220(11) 0.38517(7) 0.32331(5) 0.0654(2) Uani d . 1 1
H H2 -0.202(4) -0.037(2) 0.2839(16) 0.059(8) Uiso d . 1 1

loop_
_atom_site_aniso_label
_atom_site_aniso_U_11
_atom_site_aniso_U_22
_atom_site_aniso_U_33
_atom_site_aniso_U_12
_atom_site_aniso_U_13
_atom_site_aniso_U_23
C2 0.0293(10) 0.0390(12) 0.0336(11) -0.0051(9) -0.0064(8) -0.0024(9)
C3 0.0238(9) 0.0399(11) 0.0288(10) -0.0040(8) -0.0060(8) -0.0039(8)
C4 0.0265(10) 0.0461(12) 0.0321(11) -0.0048(9) -0.0062(8) -0.0068(9)
C5 0.0437(12) 0.0480(14) 0.0381(12) 0.0033(10) -0.0142(10) -0.0041(10)
C21 0.0349(11) 0.0349(11) 0.0365(11) -0.0025(9) -0.0064(9) -0.0058(9)
C22 0.0405(12) 0.0499(14) 0.0487(14) -0.0068(10) -0.0001(10) -0.0158(11)
C23 0.0680(17) 0.0517(15) 0.0463(14) -0.0080(13) 0.0043(12) -0.0201(12)
C24 0.0723(18) 0.0476(15) 0.0484(15) -0.0105(13) -0.0138(13) -0.0154(12)
C25 0.0502(14) 0.0431(13) 0.0579(15) -0.0120(11) -0.0174(12) -0.0097(11)
C26 0.0371(11) 0.0313(11) 0.0407(12) -0.0042(9) -0.0087(9) -0.0029(9)
C27 0.0366(11) 0.0351(11) 0.0351(12) -0.0064(9) -0.0044(9) 0.0050(9)
C31 0.0233(10) 0.0418(12) 0.0334(11) -0.0073(8) -0.0033(8) -0.0094(9)
C6 0.0669(17) 0.0406(14) 0.0716(18) 0.0026(12) -0.0241(14) 0.0002(13)
C32 0.0255(10) 0.0400(12) 0.0311(11) -0.0075(8) 0.0002(8) -0.0085(9)
C33 0.0277(10) 0.0571(14) 0.0371(12) -0.0108(10) 0.0009(9) -0.0083(10)
C34 0.0382(12) 0.0615(15) 0.0319(12) -0.0167(11) 0.0049(9) -0.0030(10)
C35 0.0378(11) 0.0358(11) 0.0299(11) -0.0081(9) -0.0009(9) -0.0070(9)
C36 0.0273(9) 0.0314(10) 0.0295(10) -0.0062(8) -0.0032(8) -0.0044(8)
C37 0.0225(9) 0.0412(12) 0.0313(11) -0.0030(8) -0.0028(8) -0.0022(9)
C38 0.0259(10) 0.0391(11) 0.0289(10) -0.0036(8) -0.0008(8) -0.0042(8)
C41 0.0297(10) 0.0457(13) 0.0319(11) -0.0033(9) -0.0105(8) -0.0056(9)
C42 0.0379(12) 0.0531(14) 0.0371(12) -0.0082(10) -0.0098(9) -0.0089(10)
C43 0.0530(14) 0.0519(15) 0.0537(15) -0.0054(12) -0.0185(12) -0.0122(12)
C44 0.0598(16) 0.0609(17) 0.0444(14) 0.0075(13) -0.0139(12) -0.0198(12)
C45 0.0507(15) 0.0758(19) 0.0382(13) -0.0021(13) 0.0010(11) -0.0114(12)
C46 0.0414(12) 0.0531(14) 0.0386(12) -0.0078(11) -0.0024(10) -0.0060(11)
C51 0.0463(12) 0.0335(11) 0.0308(11) -0.0118(9) -0.0039(9) -0.0030(9)
C52 0.0576(15) 0.0596(16) 0.0351(13) -0.0106(12) -0.0014(11) -0.0071(11)
C53 0.080(2) 0.0679(18) 0.0300(13) -0.0144(15) -0.0011(12) -0.0050(12)
C54 0.080(2) 0.0622(17) 0.0358(14) -0.0165(15) -0.0193(13) 0.0025(12)
C55 0.0562(15) 0.0499(15) 0.0478(15) -0.0106(12) -0.0181(12) 0.0047(11)
C56 0.0492(13) 0.0392(12) 0.0362(12) -0.0093(10) -0.0062(10) -0.0035(9)
N1 0.0401(10) 0.0395(10) 0.0421(11) 0.0021(8) -0.0145(8) -0.0053(8)
N2 0.0318(10) 0.0430(11) 0.0457(11) -0.0109(8) -0.0048(8) -0.0027(8)
N3 0.0324(9) 0.0357(9) 0.0295(9) -0.0060(7) -0.0039(7) -0.0060(7)
O1 0.0482(9) 0.0646(11) 0.0376(9) -0.0161(8) 0.0046(7) -0.0035(8)
O2 0.0219(7) 0.0657(11) 0.0470(9) -0.0041(7) -0.0028(6) -0.0048(8)
Cl1 0.0626(4) 0.0716(5) 0.0654(5) -0.0297(4) 0.0096(3) -0.0096(3)

loop_
_atom_type_symbol
_atom_type_description
_atom_type_scat_dispersion_real
_atom_type_scat_dispersion_imag
_atom_type_scat_source
C C 0.0033 0.0016 'International Tables Vol C Tables 4.2.6.8 and 6.1.1.4'
H H 0.0000 0.0000 'International Tables Vol C Tables 4.2.6.8 and 6.1.1.4'
N N 0.0061 0.0033 'International Tables Vol C Tables 4.2.6.8 and 6.1.1.4'
O O 0.0106 0.0060 'International Tables Vol C Tables 4.2.6.8 and 6.1.1.4'
Cl Cl 0.1484 0.1585 'International Tables Vol C Tables 4.2.6.8 and 6.1.1.4'

loop_
_geom_angle_atom_site_label_1
_geom_angle_atom_site_label_2
_geom_angle_atom_site_label_3
_geom_angle
N1 C2 C21 112.06(17)
N1 C2 C27 113.20(17)
C21 C2 C27 101.09(16)
N1 C2 C3 102.01(16)
C21 C2 C3 118.75(17)
C27 C2 C3 110.19(16)
C31 C3 C38 108.09(16)
C31 C3 C2 107.53(16)
C38 C3 C2 115.01(16)
C31 C3 C4 108.09(15)
C38 C3 C4 114.82(16)
C2 C3 C4 102.89(15)
C41 C4 C5 115.76(18)
C41 C4 C3 115.84(16)
C5 C4 C3 105.59(17)
C41 C4 H4 106.3
C5 C4 H4 106.3
C3 C4 H4 106.3
N1 C5 C4 103.22(17)
N1 C5 H5A 111.1
C4 C5 H5A 111.1
N1 C5 H5B 111.1
C4 C5 H5B 111.1
H5A C5 H5B 109.1
C22 C21 C26 119.4(2)
C22 C21 C2 131.5(2)
C26 C21 C2 109.14(18)
C21 C22 C23 119.2(2)
C21 C22 H22 120.4
C23 C22 H22 120.4
C24 C23 C22 120.7(2)
C24 C23 H23 119.6
C22 C23 H23 119.6
C25 C24 C23 120.8(2)
C25 C24 H24 119.6
C23 C24 H24 119.6
C24 C25 C26 118.2(2)
C24 C25 H25 120.9
C26 C25 H25 120.9
C25 C26 C21 121.8(2)
C25 C26 N2 128.1(2)
C21 C26 N2 110.08(19)
O1 C27 N2 125.8(2)
O1 C27 C2 126.6(2)
N2 C27 C2 107.54(18)
O2 C31 C32 119.56(18)
O2 C31 C3 121.31(18)
C32 C31 C3 119.01(16)
N1 C6 H03A 109.5
N1 C6 H03B 109.5
H03A C6 H03B 109.5
N1 C6 H03C 109.5
H03A C6 H03C 109.5
H03B C6 H03C 109.5
C33 C32 C36 118.10(19)
C33 C32 C31 120.06(18)
C36 C32 C31 121.61(18)
C34 C33 C32 119.1(2)
C34 C33 H33 120.4
C32 C33 H33 120.4
C33 C34 C35 119.3(2)
C33 C34 H34 120.4
C35 C34 H34 120.4
N3 C35 C34 121.76(19)
N3 C35 C51 116.63(18)
C34 C35 C51 121.59(19)
N3 C36 C32 122.40(18)
N3 C36 C37 117.68(17)
C32 C36 C37 119.91(17)
C36 C37 C38 112.47(16)
C36 C37 H37A 109.1
C38 C37 H37A 109.1
C36 C37 H37B 109.1
C38 C37 H37B 109.1
H37A C37 H37B 107.8
C37 C38 C3 113.25(17)
C37 C38 H38A 108.9
C3 C38 H38A 108.9
C37 C38 H38B 108.9
C3 C38 H38B 108.9
H38A C38 H38B 107.7
C42 C41 C46 115.9(2)
C42 C41 C4 120.99(19)
C46 C41 C4 123.1(2)
C43 C42 C41 122.9(2)
C43 C42 Cl1 116.8(2)
C41 C42 Cl1 120.30(18)
C42 C43 C44 119.6(3)
C42 C43 H43 120.2
C44 C43 H43 120.2
C45 C44 C43 119.2(2)
C45 C44 H44 120.4
C43 C44 H44 120.4
C44 C45 C46 120.9(2)
C44 C45 H45 119.6
C46 C45 H45 119.6
C45 C46 C41 121.4(2)
C45 C46 H46 119.3
C41 C46 H46 119.3
C52 C51 C56 118.4(2)
C52 C51 C35 120.8(2)
C56 C51 C35 120.7(2)
C53 C52 C51 120.6(3)
C53 C52 H52 119.7
C51 C52 H52 119.7
C54 C53 C52 120.2(2)
C54 C53 H53 119.9
C52 C53 H53 119.9
C55 C54 C53 119.7(2)
C55 C54 H54 120.2
C53 C54 H54 120.2
C54 C55 C56 120.8(2)
C54 C55 H55 119.6
C56 C55 H55 119.6
C55 C56 C51 120.4(2)
C55 C56 H56 119.8
C51 C56 H56 119.8
C5 N1 C6 112.86(19)
C5 N1 C2 105.95(17)
C6 N1 C2 114.76(18)
C27 N2 C26 112.06(18)
C27 N2 H2 120.9(18)
C26 N2 H2 125.6(18)
C36 N3 C35 118.38(17)

loop_
_geom_bond_atom_site_label_1
_geom_bond_atom_site_label_2
_geom_bond_distance
C2 N1 1.469(3)
C2 C21 1.511(3)
C2 C27 1.569(3)
C2 C3 1.577(3)
C3 C31 1.532(3)
C3 C38 1.532(3)
C3 C4 1.579(3)
C4 C41 1.510(3)
C4 C5 1.518(3)
C4 H4 0.9800
C5 N1 1.463(3)
C5 H5A 0.9700
C5 H5B 0.9700
C21 C22 1.373(3)
C21 C26 1.387(3)
C22 C23 1.385(3)
C22 H22 0.9300
C23 C24 1.375(4)
C23 H23 0.9300
C24 C25 1.374(4)
C24 H24 0.9300
C25 C26 1.378(3)
C25 H25 0.9300
C26 N2 1.391(3)
C27 O1 1.210(3)
C27 N2 1.358(3)
C31 O2 1.213(2)
C31 C32 1.475(3)
C6 N1 1.465(3)
C6 H03A 0.9600
C6 H03B 0.9600
C6 H03C 0.9600
C32 C33 1.389(3)
C32 C36 1.394(3)
C33 C34 1.364(3)
C33 H33 0.9300
C34 C35 1.394(3)
C34 H34 0.9300
C35 N3 1.342(3)
C35 C51 1.479(3)
C36 N3 1.337(3)
C36 C37 1.490(3)
C37 C38 1.523(3)
C37 H37A 0.9700
C37 H37B 0.9700
C38 H38A 0.9700
C38 H38B 0.9700
C41 C42 1.389(3)
C41 C46 1.391(3)
C42 C43 1.375(4)
C42 Cl1 1.743(2)
C43 C44 1.377(4)
C43 H43 0.9300
C44 C45 1.364(4)
C44 H44 0.9300
C45 C46 1.384(4)
C45 H45 0.9300
C46 H46 0.9300
C51 C52 1.389(3)
C51 C56 1.390(3)
C52 C53 1.381(3)
C52 H52 0.9300
C53 C54 1.376(4)
C53 H53 0.9300
C54 C55 1.366(4)
C54 H54 0.9300
C55 C56 1.377(3)
C55 H55 0.9300
C56 H56 0.9300
N2 H2 0.88(3)

loop_
_geom_hbond_atom_site_label_D
_geom_hbond_atom_site_label_H
_geom_hbond_atom_site_label_A
_geom_hbond_site_symmetry_A
_geom_hbond_distance_DH
_geom_hbond_distance_HA
_geom_hbond_distance_DA
_geom_hbond_angle_DHA
C22 H22 O2 . 0.93 2.57 3.227(3) 128
C38 H38A O1 . 0.97 2.46 3.135(3) 127
C37 H37A O2 1_455 0.97 2.38 3.159(3) 137
N2 H2 O2 1_455 0.88(3) 2.50(2) 2.911(3) 109.0(19)

loop_
_geom_torsion_atom_site_label_1
_geom_torsion_atom_site_label_2
_geom_torsion_atom_site_label_3
_geom_torsion_atom_site_label_4
_geom_torsion
N1 C2 C3 C31 87.78(18)
C21 C2 C3 C31 -35.9(2)
C27 C2 C3 C31 -151.73(16)
N1 C2 C3 C38 -151.78(16)
C21 C2 C3 C38 84.5(2)
C27 C2 C3 C38 -31.3(2)
N1 C2 C3 C4 -26.19(19)
C21 C2 C3 C4 -149.88(17)
C27 C2 C3 C4 94.30(18)
C31 C3 C4 C41 117.6(2)
C38 C3 C4 C41 -3.1(3)
C2 C3 C4 C41 -128.80(18)
C31 C3 C4 C5 -112.83(19)
C38 C3 C4 C5 126.44(19)
C2 C3 C4 C5 0.7(2)
C41 C4 C5 N1 154.80(17)
C3 C4 C5 N1 25.2(2)
N1 C2 C21 C22 -55.7(3)
C27 C2 C21 C22 -176.6(2)
C3 C2 C21 C22 62.8(3)
N1 C2 C21 C26 122.16(19)
C27 C2 C21 C26 1.3(2)
C3 C2 C21 C26 -119.2(2)
C26 C21 C22 C23 1.7(3)
C2 C21 C22 C23 179.5(2)
C21 C22 C23 C24 -0.7(4)
C22 C23 C24 C25 -0.3(4)
C23 C24 C25 C26 0.4(4)
C24 C25 C26 C21 0.7(3)
C24 C25 C26 N2 -175.9(2)
C22 C21 C26 C25 -1.8(3)
C2 C21 C26 C25 -180.0(2)
C22 C21 C26 N2 175.4(2)
C2 C21 C26 N2 -2.8(2)
N1 C2 C27 O1 58.7(3)
C21 C2 C27 O1 178.8(2)
C3 C2 C27 O1 -54.8(3)
N1 C2 C27 N2 -119.41(19)
C21 C2 C27 N2 0.6(2)
C3 C2 C27 N2 127.08(18)
C38 C3 C31 O2 158.3(2)
C2 C3 C31 O2 -77.0(2)
C4 C3 C31 O2 33.5(3)
C38 C3 C31 C32 -25.8(2)
C2 C3 C31 C32 98.9(2)
C4 C3 C31 C32 -150.66(18)
O2 C31 C32 C33 -6.9(3)
C3 C31 C32 C33 177.10(19)
O2 C31 C32 C36 167.4(2)
C3 C31 C32 C36 -8.6(3)
C36 C32 C33 C34 -5.4(3)
C31 C32 C33 C34 169.2(2)
C32 C33 C34 C35 -3.3(4)
C33 C34 C35 N3 8.8(4)
C33 C34 C35 C51 -169.7(2)
C33 C32 C36 N3 9.5(3)
C31 C32 C36 N3 -164.92(19)
C33 C32 C36 C37 -170.98(19)
C31 C32 C36 C37 14.6(3)
N3 C36 C37 C38 -165.11(18)
C32 C36 C37 C38 15.4(3)
C36 C37 C38 C3 -51.8(2)
C31 C3 C38 C37 55.5(2)
C2 C3 C38 C37 -64.7(2)
C4 C3 C38 C37 176.20(16)
C5 C4 C41 C42 147.3(2)
C3 C4 C41 C42 -88.3(2)
C5 C4 C41 C46 -31.5(3)
C3 C4 C41 C46 93.0(2)
C46 C41 C42 C43 0.7(3)
C4 C41 C42 C43 -178.2(2)
C46 C41 C42 Cl1 -178.29(16)
C4 C41 C42 Cl1 2.8(3)
C41 C42 C43 C44 1.1(4)
Cl1 C42 C43 C44 -179.90(18)
C42 C43 C44 C45 -1.9(4)
C43 C44 C45 C46 0.9(4)
C44 C45 C46 C41 1.0(4)
C42 C41 C46 C45 -1.7(3)
C4 C41 C46 C45 177.1(2)
N3 C35 C51 C52 -157.6(2)
C34 C35 C51 C52 21.0(3)
N3 C35 C51 C56 19.1(3)
C34 C35 C51 C56 -162.3(2)
C56 C51 C52 C53 -0.9(4)
C35 C51 C52 C53 175.9(2)
C51 C52 C53 C54 0.2(4)
C52 C53 C54 C55 0.7(4)
C53 C54 C55 C56 -0.9(4)
C54 C55 C56 C51 0.2(4)
C52 C51 C56 C55 0.7(3)
C35 C51 C56 C55 -176.1(2)
C4 C5 N1 C6 -170.69(19)
C4 C5 N1 C2 -44.3(2)
C21 C2 N1 C5 172.38(18)
C27 C2 N1 C5 -74.1(2)
C3 C2 N1 C5 44.3(2)
C21 C2 N1 C6 -62.4(3)
C27 C2 N1 C6 51.1(3)
C3 C2 N1 C6 169.51(19)
O1 C27 N2 C26 179.5(2)
C2 C27 N2 C26 -2.4(2)
C25 C26 N2 C27 -179.7(2)
C21 C26 N2 C27 3.4(3)
C32 C36 N3 C35 -4.4(3)
C37 C36 N3 C35 176.14(18)
C34 C35 N3 C36 -4.9(3)
C51 C35 N3 C36 173.66(18)

_cod_database_fobs_code 2242467
